data_4509920
loop_
_publ_author_name
'Wu, Xiang Xia'
'Wang, You You'
'Yang, Pan'
'Xu, Yao Yao'
'Huo, Jian Zhong'
'Ding, Bin'
'Wang, Ying'
'Wang, XiuGuang'

_publ_section_title
;
 Syntheses, Structural Variation, and Characterization of a Series of
 Crystalline Coordination Compounds with 4-Benzene-1,2,4-triazole:
 Polymorph, Incomplete Spin Transition, and Single Crystal-to-Single
 Crystal Transformation
;
_journal_issue 2
_journal_name_full 'Crystal Growth &amp; Design'
_journal_page_first 477
_journal_paper_doi 10.1021/cg401141a
_journal_volume 14
_journal_year 2014
_chemical_formula_sum 'C47 Fe2 N19 O2 S4'
_chemical_formula_weight 1102.64
_chemical_name_systematic
; 
 ? 
;
_space_group_IT_number 19
_symmetry_cell_setting orthorhombic
_symmetry_space_group_name_Hall 'P 2ac 2ab'
_symmetry_space_group_name_H-M 'P 21 21 21'
_atom_sites_solution_primary direct
_atom_sites_solution_secondary difmap
_audit_creation_method SHELXL-97
_cell_angle_alpha 90.00
_cell_angle_beta 90.00
_cell_angle_gamma 90.00
_cell_formula_units_Z 4
_cell_length_a 17.1342(7)
_cell_length_b 17.7157(6)
_cell_length_c 17.9936(7)
_cell_measurement_temperature 293(2)
_cell_volume 5461.9(4)
_computing_structure_refinement 'SHELXL-97 (Sheldrick, 1997)'
_computing_structure_solution 'SHELXS-97 (Sheldrick, 1990)'
_diffrn_ambient_temperature 293(2)
_diffrn_measured_fraction_theta_full 0.999
_diffrn_measured_fraction_theta_max 0.999
_diffrn_radiation_monochromator graphite
_diffrn_radiation_source 'fine-focus sealed tube'
_diffrn_radiation_type MoK\a
_diffrn_radiation_wavelength 0.71073
_diffrn_reflns_av_R_equivalents 0.0409
_diffrn_reflns_av_sigmaI/netI 0.1098
_diffrn_reflns_limit_h_max 20
_diffrn_reflns_limit_h_min -18
_diffrn_reflns_limit_k_max 21
_diffrn_reflns_limit_k_min -12
_diffrn_reflns_limit_l_max 21
_diffrn_reflns_limit_l_min -13
_diffrn_reflns_number 14852
_diffrn_reflns_theta_full 25.00
_diffrn_reflns_theta_max 25.00
_diffrn_reflns_theta_min 2.38
_exptl_absorpt_coefficient_mu 0.739
_exptl_crystal_colour yellow
_exptl_crystal_density_diffrn 1.341
_exptl_crystal_density_method 'not measured'
_exptl_crystal_description needle
_exptl_crystal_F_000 2383
_refine_diff_density_max 0.638
_refine_diff_density_min -0.431
_refine_diff_density_rms 0.080
_refine_ls_abs_structure_details 'Flack H D (1983), Acta Cryst. A39, 876-881'
_refine_ls_abs_structure_Flack -0.01(3)
_refine_ls_extinction_method none
_refine_ls_goodness_of_fit_ref 1.027
_refine_ls_matrix_type full
_refine_ls_number_parameters 657
_refine_ls_number_reflns 9383
_refine_ls_number_restraints 0
_refine_ls_restrained_S_all 1.027
_refine_ls_R_factor_all 0.1198
_refine_ls_R_factor_gt 0.0770
_refine_ls_shift/su_max 0.000
_refine_ls_shift/su_mean 0.000
_refine_ls_structure_factor_coef Fsqd
_refine_ls_weighting_details 'calc w=1/[\s^2^(Fo^2^)+(0.0942P)^2^+0.0000P] where P=(Fo^2^+2Fc^2^)/3'
_refine_ls_weighting_scheme calc
_refine_ls_wR_factor_gt 0.1764
_refine_ls_wR_factor_ref 0.2035
_reflns_number_gt 6113
_reflns_number_total 9383
_reflns_threshold_expression >2sigma(I)
_cod_data_source_file cg401141a_si_002.cif
_cod_data_source_block 4_296K
_cod_original_cell_volume 5461.8(4)
_cod_database_code 4509920

loop_
_symmetry_equiv_pos_as_xyz
'x, y, z'
'-x+1/2, -y, z+1/2'
'x+1/2, -y+1/2, -z'
'-x, y+1/2, -z+1/2'

loop_
_atom_site_label
_atom_site_type_symbol
_atom_site_fract_x
_atom_site_fract_y
_atom_site_fract_z
_atom_site_U_iso_or_equiv
_atom_site_adp_type
_atom_site_occupancy
_atom_site_symmetry_multiplicity
_atom_site_calc_flag
Fe1 Fe 0.50396(6) -0.08939(6) 0.94215(6) 0.0418(3) Uani 1 1 d
Fe2 Fe 0.47051(6) 0.13198(6) 0.97117(6) 0.0400(3) Uani 1 1 d
S2 S 0.19738(13) 0.20067(14) 0.98338(18) 0.0751(8) Uani 1 1 d
S4 S 0.57853(17) -0.28536(16) 1.11902(16) 0.0787(8) Uani 1 1 d
S1 S 0.5879(2) 0.29724(19) 0.79129(19) 0.1114(13) Uani 1 1 d
S3 S 0.6664(3) -0.2065(2) 0.7524(2) 0.1213(14) Uani 1 1 d
N1 N 0.5012(4) 0.1969(4) 1.0717(3) 0.0476(16) Uani 1 1 d
N7 N 0.4199(4) 0.0403(3) 1.0379(3) 0.0452(16) Uani 1 1 d
N8 N 0.4299(4) -0.0356(3) 1.0282(4) 0.0456(16) Uani 1 1 d
N11 N 0.4591(4) -0.0093(3) 0.8570(3) 0.0424(16) Uani 1 1 d
N6 N 0.7057(4) 0.0464(4) 0.9979(4) 0.0474(17) Uani 1 1 d
N10 N 0.4500(4) 0.0671(3) 0.8691(3) 0.0446(16) Uani 1 1 d
C25 C 0.4246(4) 0.0977(5) 0.8065(4) 0.046(2) Uani 1 1 d
N4 N 0.5824(3) 0.0703(3) 0.9803(4) 0.0443(15) Uani 1 1 d
N9 N 0.3615(4) -0.0168(4) 1.1290(3) 0.0428(15) Uani 1 1 d
N12 N 0.4226(4) 0.0430(4) 0.7534(3) 0.0458(17) Uani 1 1 d
C19 C 0.3224(4) -0.0292(5) 1.2000(4) 0.044(2) Uani 1 1 d
N17 N 0.3566(4) 0.1787(4) 0.9653(4) 0.0586(19) Uani 1 1 d
N5 N 0.5942(4) -0.0052(3) 0.9705(4) 0.0486(16) Uani 1 1 d
N19 N 0.5470(4) -0.1635(4) 1.0257(4) 0.063(2) Uani 1 1 d
N3 N 0.5123(4) 0.2911(4) 1.1461(3) 0.0481(17) Uani 1 1 d
C17 C 0.3788(5) 0.0520(5) 1.0986(5) 0.051(2) Uani 1 1 d
C22 C 0.2554(5) -0.0499(7) 1.3372(5) 0.065(3) Uani 1 1 d
C44 C 0.5589(5) -0.2142(5) 1.0631(5) 0.049(2) Uani 1 1 d
C33 C 0.4165(5) -0.2410(5) 0.8953(5) 0.056(2) Uani 1 1 d
N15 N 0.3468(4) -0.2693(4) 0.8797(4) 0.0456(16) Uani 1 1 d
C13 C 0.8099(5) 0.1159(6) 1.0641(6) 0.075(3) Uani 1 1 d
C1 C 0.4919(5) 0.2700(4) 1.0772(4) 0.050(2) Uani 1 1 d
C18 C 0.3937(5) -0.0696(4) 1.0836(4) 0.051(2) Uani 1 1 d
C10 C 0.6509(4) 0.1016(5) 0.9976(4) 0.050(2) Uani 1 1 d
C24 C 0.3094(5) -0.1017(5) 1.2230(5) 0.059(2) Uani 1 1 d
N14 N 0.3328(5) -0.1518(4) 0.9147(5) 0.077(3) Uani 1 1 d
C32 C 0.3677(6) -0.0094(6) 0.6385(5) 0.066(3) Uani 1 1 d
C42 C 0.2900(5) 0.1884(4) 0.9725(5) 0.0463(19) Uani 1 1 d
C3 C 0.5089(5) 0.3680(5) 1.1746(5) 0.055(2) Uani 1 1 d
N13 N 0.4110(4) -0.1694(4) 0.9169(4) 0.0486(17) Uani 1 1 d
C31 C 0.3411(6) -0.0003(7) 0.5638(5) 0.075(3) Uani 1 1 d
N18 N 0.5751(4) -0.1364(4) 0.8610(4) 0.063(2) Uani 1 1 d
C26 C 0.4438(5) -0.0237(5) 0.7879(4) 0.048(2) Uani 1 1 d
C43 C 0.6112(5) -0.1650(5) 0.8160(6) 0.059(2) Uani 1 1 d
C9 C 0.6677(5) -0.0204(4) 0.9808(5) 0.055(2) Uani 1 1 d
C35 C 0.3279(5) -0.3434(5) 0.8510(6) 0.056(2) Uani 1 1 d
C41 C 0.5508(5) 0.2481(4) 0.8593(5) 0.045(2) Uani 1 1 d
C5 C 0.5332(6) 0.4256(5) 1.1313(6) 0.068(3) Uani 1 1 d
C21 C 0.2652(6) 0.0196(7) 1.3113(6) 0.078(3) Uani 1 1 d
C27 C 0.3960(4) 0.0531(5) 0.6763(4) 0.047(2) Uani 1 1 d
C20 C 0.2988(6) 0.0332(6) 1.2396(5) 0.072(3) Uani 1 1 d
N2 N 0.5280(6) 0.1698(4) 1.1396(5) 0.080(3) Uani 1 1 d
C36 C 0.2540(6) -0.3701(6) 0.8659(6) 0.075(3) Uani 1 1 d
N16 N 0.5258(4) 0.2134(4) 0.9070(4) 0.0575(19) Uani 1 1 d
C23 C 0.2744(6) -0.1115(6) 1.2946(5) 0.071(3) Uani 1 1 d
C37 C 0.3812(7) -0.3783(6) 0.8070(7) 0.088(3) Uani 1 1 d
C14 C 0.8887(6) 0.1243(7) 1.0809(7) 0.083(3) Uani 1 1 d
C28 C 0.3994(6) 0.1230(7) 0.6468(5) 0.078(3) Uani 1 1 d
C4 C 0.4796(5) 0.3777(6) 1.2465(5) 0.076(3) Uani 1 1 d
C34 C 0.2949(6) -0.2146(5) 0.8934(6) 0.071(3) Uani 1 1 d
C11 C 0.7880(5) 0.0566(5) 1.0188(6) 0.062(2) Uani 1 1 d
C12 C 0.8398(5) -0.0017(6) 0.9943(6) 0.078(3) Uani 1 1 d
C29 C 0.3739(8) 0.1330(8) 0.5726(6) 0.096(4) Uani 1 1 d
C38 C 0.2358(8) -0.4437(7) 0.8339(7) 0.097(4) Uani 1 1 d
O2 O 0.7083(7) 0.7001(6) 0.3443(6) 0.148(4) Uani 1 1 d
C15 C 0.9405(7) 0.0694(8) 1.0597(7) 0.094(4) Uani 1 1 d
C8 C 0.4746(6) 0.4529(9) 1.2746(7) 0.093(4) Uani 1 1 d
C6 C 0.5245(8) 0.4991(6) 1.1603(8) 0.108(4) Uani 1 1 d
C7 C 0.4961(8) 0.5110(8) 1.2324(8) 0.097(4) Uani 1 1 d
C16 C 0.9184(6) 0.0091(7) 1.0150(7) 0.093(4) Uani 1 1 d
C46 C 0.7155(9) 0.8320(6) 0.3490(7) 0.110(5) Uani 1 1 d
C30 C 0.3443(7) 0.0726(8) 0.5319(6) 0.092(4) Uani 1 1 d
C40 C 0.2943(9) -0.4823(7) 0.7888(8) 0.102(4) Uani 1 1 d
C2 C 0.5333(7) 0.2284(6) 1.1829(5) 0.082(3) Uani 1 1 d
C47 C 0.6985(8) 0.7632(8) 0.3054(7) 0.099(4) Uani 1 1 d
C39 C 0.3649(8) -0.4497(6) 0.7795(8) 0.107(5) Uani 1 1 d
C45 C 0.7926(14) 0.8024(14) 0.9279(15) 0.227(10) Uiso 1 1 d
O1 O 0.8592(13) 0.8017(12) 0.8735(13) 0.308(9) Uiso 1 1 d

loop_
_atom_site_aniso_label
_atom_site_aniso_U_11
_atom_site_aniso_U_22
_atom_site_aniso_U_33
_atom_site_aniso_U_23
_atom_site_aniso_U_13
_atom_site_aniso_U_12
Fe1 0.0505(6) 0.0350(6) 0.0398(5) -0.0026(5) -0.0032(5) 0.0017(5)
Fe2 0.0463(6) 0.0346(5) 0.0392(6) 0.0014(5) 0.0012(5) 0.0001(5)
S2 0.0536(14) 0.0610(15) 0.111(2) -0.0215(17) 0.0029(15) 0.0041(12)
S4 0.0897(19) 0.0688(17) 0.0775(18) 0.0229(16) 0.0026(15) 0.0176(15)
S1 0.166(3) 0.083(2) 0.085(2) 0.0404(19) 0.051(2) 0.025(2)
S3 0.158(3) 0.094(2) 0.112(3) -0.016(2) 0.066(2) 0.027(2)
N1 0.063(4) 0.040(4) 0.039(3) -0.001(3) -0.008(3) 0.000(3)
N7 0.056(4) 0.036(4) 0.044(4) -0.003(3) 0.008(3) 0.003(3)
N8 0.063(4) 0.033(3) 0.040(3) 0.001(3) 0.004(3) -0.004(3)
N11 0.060(4) 0.039(4) 0.029(3) 0.000(3) -0.002(3) 0.011(3)
N6 0.040(4) 0.047(4) 0.056(4) 0.005(4) 0.001(3) 0.005(3)
N10 0.055(4) 0.041(4) 0.038(4) -0.002(3) -0.004(3) 0.008(3)
C25 0.046(5) 0.053(5) 0.041(4) 0.004(4) 0.004(4) -0.011(4)
N4 0.043(4) 0.040(4) 0.050(4) 0.002(3) 0.001(3) -0.001(3)
N9 0.054(4) 0.038(4) 0.036(3) -0.003(3) -0.001(3) -0.001(3)
N12 0.052(4) 0.054(4) 0.031(3) 0.003(3) 0.001(3) -0.002(4)
C19 0.044(5) 0.050(5) 0.037(4) 0.003(4) 0.010(3) -0.001(4)
N17 0.059(5) 0.061(5) 0.056(4) 0.004(4) -0.001(4) 0.011(4)
N5 0.046(4) 0.040(4) 0.060(4) -0.009(4) -0.013(3) 0.007(3)
N19 0.076(5) 0.053(4) 0.059(5) 0.009(4) -0.018(4) 0.005(4)
N3 0.059(4) 0.047(4) 0.039(3) 0.000(3) -0.004(3) -0.006(4)
C17 0.053(5) 0.049(5) 0.052(5) 0.004(5) 0.013(4) 0.007(4)
C22 0.054(6) 0.088(8) 0.053(6) -0.001(6) 0.012(4) 0.002(6)
C44 0.054(5) 0.041(5) 0.053(5) -0.001(5) -0.005(4) 0.005(4)
C33 0.055(5) 0.037(5) 0.077(6) -0.012(5) -0.010(5) 0.002(4)
N15 0.048(4) 0.035(4) 0.054(4) -0.004(3) -0.007(3) -0.001(3)
C13 0.068(7) 0.061(6) 0.098(8) 0.010(6) -0.016(6) -0.020(5)
C1 0.067(6) 0.043(5) 0.039(4) -0.004(4) 0.004(4) -0.013(4)
C18 0.072(6) 0.041(5) 0.040(4) -0.002(4) 0.009(4) 0.000(4)
C10 0.040(5) 0.051(5) 0.060(5) 0.004(5) -0.004(4) 0.001(4)
C24 0.063(6) 0.060(6) 0.055(5) 0.014(5) 0.000(4) -0.021(5)
N14 0.066(5) 0.055(5) 0.110(7) -0.022(5) -0.013(5) 0.013(4)
C32 0.066(6) 0.088(7) 0.045(5) -0.016(5) -0.007(4) 0.011(6)
C42 0.062(5) 0.032(4) 0.045(4) 0.004(4) 0.000(4) 0.007(4)
C3 0.058(5) 0.045(5) 0.063(5) -0.019(5) -0.008(4) 0.007(5)
N13 0.053(4) 0.040(4) 0.052(4) -0.004(3) -0.004(3) -0.011(3)
C31 0.074(7) 0.103(9) 0.048(5) -0.009(6) -0.011(5) 0.006(6)
N18 0.052(4) 0.066(5) 0.072(5) -0.022(5) 0.013(4) 0.015(4)
C26 0.053(5) 0.058(5) 0.034(4) 0.000(4) -0.005(4) -0.003(4)
C43 0.065(6) 0.042(5) 0.070(6) 0.016(5) 0.011(5) 0.000(5)
C9 0.055(6) 0.040(4) 0.070(6) 0.005(5) -0.013(5) -0.010(4)
C35 0.055(6) 0.035(5) 0.079(7) -0.010(5) -0.011(5) -0.003(4)
C41 0.049(5) 0.036(4) 0.050(5) 0.001(4) 0.002(4) 0.007(4)
C5 0.071(6) 0.040(5) 0.093(7) -0.010(5) -0.012(6) -0.002(5)
C21 0.070(7) 0.093(8) 0.073(7) 0.004(7) 0.019(5) -0.003(6)
C27 0.043(5) 0.065(6) 0.032(4) 0.005(4) 0.003(4) 0.013(4)
C20 0.100(8) 0.075(7) 0.042(5) -0.012(5) 0.021(5) -0.004(6)
N2 0.130(7) 0.048(4) 0.061(5) 0.012(4) -0.019(5) 0.002(5)
C36 0.094(8) 0.063(6) 0.067(6) 0.020(6) -0.020(6) -0.021(6)
N16 0.064(5) 0.045(4) 0.064(5) 0.002(4) 0.013(4) -0.008(4)
C23 0.070(6) 0.089(8) 0.055(6) 0.011(6) 0.000(5) -0.024(6)
C37 0.086(8) 0.063(7) 0.114(9) -0.030(7) -0.018(7) 0.002(6)
C14 0.057(6) 0.083(8) 0.109(9) 0.010(7) -0.029(6) -0.018(6)
C28 0.092(8) 0.097(8) 0.046(5) 0.025(6) -0.008(5) 0.013(7)
C4 0.045(6) 0.107(8) 0.076(6) -0.052(7) 0.000(5) -0.009(6)
C34 0.063(6) 0.049(6) 0.102(8) -0.014(6) 0.001(6) -0.004(5)
C11 0.051(5) 0.059(6) 0.076(6) 0.025(6) -0.005(5) 0.001(5)
C12 0.052(6) 0.087(8) 0.096(8) -0.003(7) 0.015(5) -0.001(6)
C29 0.126(10) 0.114(10) 0.049(6) 0.019(7) -0.001(6) 0.017(9)
C38 0.103(10) 0.081(8) 0.107(10) 0.022(8) -0.046(8) -0.033(8)
O2 0.201(11) 0.103(7) 0.140(9) 0.013(7) -0.012(8) -0.065(8)
C15 0.077(8) 0.112(10) 0.094(8) 0.046(8) -0.026(7) -0.042(8)
C8 0.048(6) 0.146(12) 0.086(8) -0.050(9) 0.004(6) -0.008(8)
C6 0.141(12) 0.059(7) 0.123(11) -0.011(8) -0.033(9) -0.003(8)
C7 0.087(9) 0.102(10) 0.102(10) -0.045(8) -0.021(8) 0.020(8)
C16 0.052(6) 0.121(10) 0.106(9) 0.048(9) 0.018(6) 0.005(7)
C46 0.176(14) 0.054(7) 0.100(9) -0.019(7) -0.006(9) 0.015(8)
C30 0.106(9) 0.120(10) 0.050(6) -0.003(8) -0.012(6) 0.025(8)
C40 0.108(10) 0.068(8) 0.130(11) -0.013(8) -0.040(9) 0.009(8)
C2 0.143(10) 0.050(6) 0.054(6) 0.000(5) -0.024(6) -0.005(7)
C47 0.141(11) 0.086(9) 0.071(7) 0.018(7) -0.016(7) 0.016(8)
C39 0.097(9) 0.061(7) 0.164(13) -0.049(8) -0.025(9) 0.014(7)

loop_
_atom_type_symbol
_atom_type_description
_atom_type_scat_dispersion_real
_atom_type_scat_dispersion_imag
_atom_type_scat_source
C C 0.0033 0.0016 'International Tables Vol C Tables 4.2.6.8 and 6.1.1.4'
Fe Fe 0.3463 0.8444 'International Tables Vol C Tables 4.2.6.8 and 6.1.1.4'
S S 0.1246 0.1234 'International Tables Vol C Tables 4.2.6.8 and 6.1.1.4'
N N 0.0061 0.0033 'International Tables Vol C Tables 4.2.6.8 and 6.1.1.4'
O O 0.0106 0.0060 'International Tables Vol C Tables 4.2.6.8 and 6.1.1.4'

loop_
_geom_angle_atom_site_label_1
_geom_angle_atom_site_label_2
_geom_angle_atom_site_label_3
_geom_angle
N18 Fe1 N19 92.7(3)
N18 Fe1 N13 91.3(3)
N19 Fe1 N13 89.9(3)
N18 Fe1 N5 91.3(3)
N19 Fe1 N5 90.6(3)
N13 Fe1 N5 177.4(3)
N18 Fe1 N8 178.1(3)
N19 Fe1 N8 88.2(3)
N13 Fe1 N8 90.4(2)
N5 Fe1 N8 87.1(2)
N18 Fe1 N11 88.5(3)
N19 Fe1 N11 178.4(3)
N13 Fe1 N11 91.1(3)
N5 Fe1 N11 88.3(2)
N8 Fe1 N11 90.5(2)
N16 Fe2 N17 97.0(3)
N16 Fe2 N10 88.4(3)
N17 Fe2 N10 90.9(3)
N16 Fe2 N7 175.6(3)
N17 Fe2 N7 87.3(3)
N10 Fe2 N7 90.4(2)
N16 Fe2 N1 89.1(3)
N17 Fe2 N1 93.3(3)
N10 Fe2 N1 175.4(3)
N7 Fe2 N1 91.8(2)
N16 Fe2 N4 89.4(3)
N17 Fe2 N4 173.2(3)
N10 Fe2 N4 86.7(2)
N7 Fe2 N4 86.4(2)
N1 Fe2 N4 89.4(2)
C1 N1 N2 108.3(7)
C1 N1 Fe2 123.3(5)
N2 N1 Fe2 128.3(5)
C17 N7 N8 109.2(7)
C17 N7 Fe2 123.2(5)
N8 N7 Fe2 127.4(5)
C18 N8 N7 107.0(6)
C18 N8 Fe1 126.9(5)
N7 N8 Fe1 125.7(5)
C26 N11 N10 108.7(7)
C26 N11 Fe1 127.2(6)
N10 N11 Fe1 123.8(5)
C10 N6 C9 106.8(6)
C10 N6 C11 125.2(7)
C9 N6 C11 127.8(7)
C25 N10 N11 107.8(6)
C25 N10 Fe2 123.3(5)
N11 N10 Fe2 128.9(5)
N10 C25 N12 108.2(7)
C10 N4 N5 107.8(6)
C10 N4 Fe2 125.0(5)
N5 N4 Fe2 127.1(5)
C18 N9 C17 106.6(6)
C18 N9 C19 127.5(7)
C17 N9 C19 125.6(7)
C25 N12 C26 106.7(6)
C25 N12 C27 125.6(7)
C26 N12 C27 127.4(7)
C24 C19 C20 123.4(8)
C24 C19 N9 118.7(8)
C20 C19 N9 117.9(7)
C42 N17 Fe2 162.9(7)
C9 N5 N4 109.3(6)
C9 N5 Fe1 124.8(5)
N4 N5 Fe1 126.0(5)
C44 N19 Fe1 164.7(7)
C1 N3 C2 107.1(7)
C1 N3 C3 125.2(7)
C2 N3 C3 127.7(7)
N7 C17 N9 107.8(7)
C21 C22 C23 120.8(9)
N19 C44 S4 177.7(8)
N15 C33 N13 111.1(7)
C33 N15 C34 106.6(7)
C33 N15 C35 128.4(7)
C34 N15 C35 125.0(7)
C11 C13 C14 118.3(10)
N1 C1 N3 108.3(7)
N8 C18 N9 109.4(7)
N4 C10 N6 108.1(7)
C19 C24 C23 117.0(9)
C34 N14 N13 107.0(7)
C27 C32 C31 119.0(10)
N17 C42 S2 179.1(8)
C5 C3 C4 123.5(9)
C5 C3 N3 119.4(7)
C4 C3 N3 117.1(9)
C33 N13 N14 106.0(7)
C33 N13 Fe1 129.1(6)
N14 N13 Fe1 124.8(5)
C30 C31 C32 118.2(10)
C43 N18 Fe1 176.4(8)
N11 C26 N12 108.4(7)
N18 C43 S3 178.0(10)
N5 C9 N6 108.0(7)
C37 C35 C36 125.1(9)
C37 C35 N15 118.1(8)
C36 C35 N15 116.6(9)
N16 C41 S1 179.1(8)
C3 C5 C6 116.8(10)
C22 C21 C20 121.5(11)
C28 C27 C32 123.6(8)
C28 C27 N12 118.1(8)
C32 C27 N12 118.3(8)
C19 C20 C21 116.7(10)
C2 N2 N1 106.0(7)
C35 C36 C38 115.2(11)
C41 N16 Fe2 164.7(7)
C22 C23 C24 120.4(9)
C35 C37 C39 119.3(11)
C15 C14 C13 119.4(11)
C27 C28 C29 118.3(11)
C3 C4 C8 117.7(11)
N15 C34 N14 109.3(8)
C13 C11 C12 124.2(8)
C13 C11 N6 120.4(8)
C12 C11 N6 115.2(8)
C16 C12 C11 114.3(10)
C30 C29 C28 120.8(11)
C36 C38 C40 119.5(11)
C14 C15 C16 122.0(10)
C7 C8 C4 120.2(10)
C7 C6 C5 121.2(12)
C8 C7 C6 120.5(11)
C15 C16 C12 121.2(11)
C29 C30 C31 120.1(9)
C39 C40 C38 118.8(12)
N2 C2 N3 110.3(8)
O2 C47 C46 113.0(10)
C40 C39 C37 121.8(12)

loop_
_geom_bond_atom_site_label_1
_geom_bond_atom_site_label_2
_geom_bond_distance
Fe1 N18 2.076(7)
Fe1 N19 2.128(7)
Fe1 N13 2.179(6)
Fe1 N5 2.209(6)
Fe1 N8 2.217(6)
Fe1 N11 2.224(6)
Fe2 N16 2.077(7)
Fe2 N17 2.122(7)
Fe2 N10 2.195(6)
Fe2 N7 2.199(6)
Fe2 N1 2.207(6)
Fe2 N4 2.212(6)
S2 C42 1.614(9)
S4 C44 1.647(9)
S1 C41 1.631(9)
S3 C43 1.657(10)
N1 C1 1.309(9)
N1 N2 1.391(9)
N7 C17 1.316(10)
N7 N8 1.366(8)
N8 C18 1.319(9)
N11 C26 1.297(9)
N11 N10 1.380(8)
N6 C10 1.357(10)
N6 C9 1.385(10)
N6 C11 1.470(10)
N10 C25 1.325(10)
C25 N12 1.362(10)
N4 C10 1.335(9)
N4 N5 1.364(8)
N9 C18 1.357(9)
N9 C17 1.369(9)
N9 C19 1.460(9)
N12 C26 1.383(10)
N12 C27 1.470(10)
C19 C24 1.368(12)
C19 C20 1.376(12)
N17 C42 1.161(10)
N5 C9 1.301(9)
N19 C44 1.142(10)
N3 C1 1.342(9)
N3 C2 1.343(11)
N3 C3 1.456(10)
C22 C21 1.328(14)
C22 C23 1.372(13)
C33 N15 1.324(10)
C33 N13 1.329(10)
N15 C34 1.338(11)
N15 C35 1.448(10)
C13 C11 1.381(13)
C13 C14 1.392(13)
C24 C23 1.432(12)
N14 C34 1.344(11)
N14 N13 1.377(9)
C32 C27 1.387(12)
C32 C31 1.427(13)
C3 C5 1.350(12)
C3 C4 1.398(12)
C31 C30 1.415(15)
N18 C43 1.138(11)
C35 C37 1.357(14)
C35 C36 1.378(13)
C41 N16 1.140(9)
C5 C6 1.411(14)
C21 C20 1.432(13)
C27 C28 1.349(13)
N2 C2 1.300(11)
C36 C38 1.459(15)
C37 C39 1.385(14)
C14 C15 1.370(16)
C28 C29 1.415(13)
C4 C8 1.427(16)
C11 C12 1.432(13)
C12 C16 1.410(14)
C29 C30 1.393(15)
C38 C40 1.459(18)
O2 C47 1.330(13)
C15 C16 1.389(16)
C8 C7 1.332(17)
C6 C7 1.402(17)
C46 C47 1.479(17)
C40 C39 1.352(17)
C45 O1 1.50(3)
